data_2200925
loop_
_publ_author_name
'Kolev, Tsonko'
'Todorov, Todor'
'Petrova, Rosica'

_publ_section_title
;
 Bis(phenylguanidinium) carbonate monohydrate
;
_journal_issue 2
_journal_name_full 'Acta Crystallographica Section E'
_journal_page_first o111
_journal_page_last o113
_journal_paper_doi 10.1107/S160053680102178X
_journal_volume 58
_journal_year 2002
_chemical_formula_moiety '2C7 H10 N3 1+, C O3 2-, H2 O'
_chemical_formula_sum 'C15 H22 N6 O4'
_chemical_formula_weight 350.39
_chemical_melting_point '417-419K with decomposition'
_chemical_name_systematic 'Bis phenylguanidinium carbonate monohydrate'
_chemical_temperature_decomposition 418.0(10)
_space_group_IT_number 14
_symmetry_cell_setting monoclinic
_symmetry_space_group_name_Hall '-P 2ybc'
_symmetry_space_group_name_H-M 'P 1 21/c 1'
_atom_sites_solution_hydrogens geom
_atom_sites_solution_primary direct
_atom_sites_solution_secondary difmap
_cell_angle_alpha 90.00
_cell_angle_beta 125.98(2)
_cell_angle_gamma 90.00
_cell_formula_units_Z 4
_cell_length_a 15.527(3)
_cell_length_b 10.648(5)
_cell_length_c 13.081(5)
_cell_measurement_reflns_used 22
_cell_measurement_temperature 293(2)
_cell_measurement_theta_max 19.93
_cell_measurement_theta_min 17.94
_cell_volume 1750.1(12)
_computing_data_collection 'CAD-4 Software (Enraf-Nonius, 1989)'
_computing_data_reduction 'DATARED (Vasilev, unpublished)'
_computing_molecular_graphics 'ORTEPII (Johnson, 1976)'
_computing_structure_refinement 'SHELXL97 (Sheldrick, 1997)'
_computing_structure_solution 'SHELXS97 (Sheldrick, 1990)'
_diffrn_ambient_temperature 293(2)
_diffrn_measured_fraction_theta_full .949
_diffrn_measured_fraction_theta_max .949
_diffrn_measurement_device_type 'Enraf-Nonius CAD-4'
_diffrn_measurement_method \w--2\q
_diffrn_radiation_monochromator graphite
_diffrn_radiation_source 'fine-focus sealed tube'
_diffrn_radiation_type MoK\a
_diffrn_radiation_wavelength .71073
_diffrn_reflns_av_R_equivalents .0330
_diffrn_reflns_av_sigmaI/netI .0371
_diffrn_reflns_limit_h_max 16
_diffrn_reflns_limit_h_min -20
_diffrn_reflns_limit_k_max 14
_diffrn_reflns_limit_k_min -14
_diffrn_reflns_limit_l_max 17
_diffrn_reflns_limit_l_min 0
_diffrn_reflns_number 8538
_diffrn_reflns_theta_full 27.98
_diffrn_reflns_theta_max 27.98
_diffrn_reflns_theta_min 1.62
_diffrn_standards_decay_% 0.8%
_diffrn_standards_interval_count 500
_diffrn_standards_interval_time 120
_diffrn_standards_number 3
_exptl_absorpt_coefficient_mu .099
_exptl_absorpt_correction_type none
_exptl_crystal_colour colorless
_exptl_crystal_density_diffrn 1.3298
_exptl_crystal_density_meas ?
_exptl_crystal_density_method 'not measured'
_exptl_crystal_description prismatic
_exptl_crystal_F_000 744
_exptl_crystal_size_max .21
_exptl_crystal_size_mid .19
_exptl_crystal_size_min .19
_refine_diff_density_max .168
_refine_diff_density_min -.214
_refine_ls_extinction_coef none
_refine_ls_extinction_expression Fc^*^=kFc[1+0.001xFc^2^\l^3^/sin(2\q)]^-1/4^
_refine_ls_extinction_method SHELXL97
_refine_ls_goodness_of_fit_ref 1.018
_refine_ls_hydrogen_treatment mixed
_refine_ls_matrix_type full
_refine_ls_number_parameters 232
_refine_ls_number_reflns 4209
_refine_ls_number_restraints 0
_refine_ls_restrained_S_all 1.018
_refine_ls_R_factor_all .0781
_refine_ls_R_factor_gt .0414
_refine_ls_shift/su_max .013
_refine_ls_shift/su_mean .002
_refine_ls_structure_factor_coef Fsqd
_refine_ls_weighting_details 'w = 1/[\s^2^(Fo^2^)+(0.0611P)^2^+0.1716P] where P = (Fo^2^+2Fc^2^)/3'
_refine_ls_weighting_scheme calc
_refine_ls_wR_factor_gt .1097
_refine_ls_wR_factor_ref .1261
_reflns_number_gt 2691
_reflns_number_total 4209
_reflns_threshold_expression I>2\s(I)
_cod_data_source_file na6122.cif
_cod_data_source_block I
_cod_depositor_comments
;
The following automatic conversions were performed:

'_chemical_melting_point' tag was changed to
'_chemical_temperature_decomposition' since the value had been given
as '417-419K with decomposition'. The value was changed to '418.0(10)' -
the average value was taken and precision was estimated.

Adriana Daskevic, 2011-06-14

The following automatic conversions were performed:

'_exptl_crystal_density_meas' value 'not measured' was changed to '?'
- the value is perceived as not measured.

Automatic conversion script
Id: cif_fix_values 3008 2015-01-20 13:52:24Z robertas 
;
_cod_original_cell_volume 1750.1(11)
_cod_original_sg_symbol_H-M 'P 21/c'
_cod_database_code 2200925
_cod_database_fobs_code 2200925

loop_
_symmetry_equiv_pos_as_xyz
'x, y, z'
'-x, y+1/2, -z+1/2'
'-x, -y, -z'
'x, -y-1/2, z-1/2'

loop_
_atom_site_label
_atom_site_fract_x
_atom_site_fract_y
_atom_site_fract_z
_atom_site_U_iso_or_equiv
_atom_site_adp_type
_atom_site_calc_flag
_atom_site_refinement_flags
_atom_site_occupancy
_atom_site_disorder_assembly
_atom_site_disorder_group
_atom_site_type_symbol
O1 .16191(9) .51546(10) .36802(11) .0442(3) Uani d . 1 . . O
O2 .10619(10) .60160(10) .47455(12) .0491(3) Uani d . 1 . . O
O3 .14447(10) .72283(10) .36863(12) .0484(3) Uani d . 1 . . O
OW .00985(12) .90127(14) .36233(14) .0545(3) Uani d . 1 . . O
HW1 .0422(18) .843(2) .350(2) .072(7) Uiso d . 1 . . H
HW2 -.036(2) .930(2) .288(2) .078(8) Uiso d . 1 . . H
C .13729(12) .61349(14) .40376(14) .0367(3) Uani d . 1 . . C
N11 .16829(12) .71604(13) .17014(14) .0475(4) Uani d . 1 . . N
H11A .1380 .7688 .1086 .057 Uiso calc R 1 . . H
H11B .1529 .7158 .2234 .057 Uiso calc R 1 . . H
N12 .26185(11) .63616(13) .10054(13) .0462(3) Uani d . 1 . . N
H12A .2316 .6888 .0389 .055 Uiso calc R 1 . . H
H12B .3076 .5835 .1090 .055 Uiso calc R 1 . . H
N13 .28304(11) .55444(13) .27824(13) .0454(3) Uani d . 1 . . N
H13 .2568 .5474 .3204 .054 Uiso calc R 1 . . H
C1 .23782(12) .63615(14) .18260(14) .0373(3) Uani d . 1 . . C
C11 .37191(14) .47852(17) .31423(15) .0468(4) Uani d . 1 . . C
C12 .36770(19) .35040(19) .3270(2) .0645(5) Uani d . 1 . . C
H12 .3061 .3130 .3091 .077 Uiso calc R 1 . . H
C13 .4563(2) .2786(3) .3667(3) .0908(9) Uani d . 1 . . C
H13A .4543 .1923 .3761 .109 Uiso calc R 1 . . H
C14 .5470(2) .3325(3) .3923(3) .0956(10) Uani d . 1 . . C
H14 .6060 .2829 .4188 .115 Uiso calc R 1 . . H
C15 .55098(11) .45918(18) .37890(14) .0815(7) Uani d . 1 . . C
H15 .6123 .4957 .3952 .098 Uiso calc R 1 . . H
C16 .46401(11) .53270(18) .34120(14) .0608(5) Uani d . 1 . . C
H16 .4673 .6192 .3339 .073 Uiso calc R 1 . . H
N21 .09399(12) .14365(13) .51848(15) .0507(4) Uani d . 1 . . N
H21A .0558 .1326 .5457 .061 Uiso calc R 1 . . H
H21B .1203 .0800 .5053 .061 Uiso calc R 1 . . H
N22 .07274(12) .35735(13) .51638(15) .0518(4) Uani d . 1 . . N
H22A .0344 .3479 .5436 .062 Uiso calc R 1 . . H
H22B .0853 .4314 .5019 .062 Uiso calc R 1 . . H
N23 .17285(12) .27767(13) .45696(15) .0486(4) Uani d . 1 . . N
H23 .1815 .3535 .4418 .058 Uiso calc R 1 . . H
C2 .11218(13) .25852(15) .49693(15) .0412(4) Uani d . 1 . . C
C21 .22410(13) .17881(15) .43814(16) .0429(4) Uani d . 1 . . C
C22 .33062(15) .15534(19) .52751(19) .0556(5) Uani d . 1 . . C
H22 .3697 .2041 .6003 .067 Uiso calc R 1 . . H
C23 .37939(18) .0579(2) .5081(3) .0720(7) Uani d . 1 . . C
H23A .4512 .0409 .5685 .086 Uiso calc R 1 . . H
C24 .3223(2) -.0126(2) .4008(3) .0776(7) Uani d . 1 . . C
H24 .3552 -.0775 .3882 .093 Uiso calc R 1 . . H
C25 .2171(2) .0116(2) .3121(2) .0737(6) Uani d . 1 . . C
H25 .1785 -.0366 .2389 .088 Uiso calc R 1 . . H
C26 .16773(17) .10721(18) .33021(19) .0578(5) Uani d . 1 . . C
H26 .0959 .1234 .2692 .069 Uiso calc R 1 . . H

loop_
_atom_site_aniso_label
_atom_site_aniso_U_11
_atom_site_aniso_U_22
_atom_site_aniso_U_33
_atom_site_aniso_U_12
_atom_site_aniso_U_13
_atom_site_aniso_U_23
O1 .0604(7) .0319(5) .0582(7) -.0003(5) .0449(6) -.0025(5)
O2 .0715(8) .0372(6) .0646(8) -.0045(5) .0545(7) -.0053(5)
O3 .0716(8) .0331(6) .0599(7) .0019(5) .0494(7) .0011(5)
OW .0649(9) .0538(8) .0551(8) .0138(7) .0410(8) .0085(6)
C .0389(8) .0342(8) .0415(8) -.0024(6) .0261(7) -.0043(6)
N11 .0570(8) .0448(8) .0504(8) .0123(6) .0369(7) .0097(6)
N12 .0520(8) .0484(8) .0487(8) .0105(6) .0354(7) .0116(6)
N13 .0501(8) .0501(8) .0489(8) .0119(6) .0363(7) .0134(6)
C1 .0376(8) .0362(8) .0401(8) -.0018(6) .0240(7) .0006(6)
C11 .0496(9) .0556(10) .0415(9) .0138(8) .0303(8) .0117(8)
C12 .0810(14) .0568(12) .0762(14) .0202(10) .0576(13) .0224(10)
C13 .120(2) .0763(16) .1015(19) .0528(16) .0791(18) .0411(14)
C14 .0878(19) .124(2) .0896(18) .0631(18) .0606(16) .0404(17)
C15 .0495(12) .123(2) .0703(14) .0221(13) .0343(11) .0163(15)
C16 .0511(11) .0747(13) .0558(11) .0072(10) .0311(9) .0071(10)
N21 .0649(9) .0384(7) .0699(10) .0030(7) .0515(9) .0068(7)
N22 .0665(9) .0387(7) .0742(10) -.0037(7) .0548(9) -.0038(7)
N23 .0641(9) .0336(7) .0687(10) .0033(6) .0505(8) .0063(6)
C2 .0452(8) .0393(8) .0436(9) -.0019(7) .0285(8) .0012(7)
C21 .0520(9) .0372(8) .0540(10) .0035(7) .0393(9) .0069(7)
C22 .0536(10) .0614(12) .0600(11) -.0012(9) .0379(10) .0066(9)
C23 .0612(13) .0782(15) .0963(17) .0241(11) .0572(13) .0334(14)
C24 .113(2) .0557(13) .108(2) .0252(13) .0897(19) .0171(13)
C25 .1070(19) .0502(12) .0780(15) .0077(12) .0623(15) -.0041(11)
C26 .0655(12) .0500(11) .0574(11) .0040(9) .0359(10) .0020(9)

loop_
_atom_type_symbol
_atom_type_description
_atom_type_scat_dispersion_real
_atom_type_scat_dispersion_imag
_atom_type_scat_source
C C .0033 .0016 'International Tables Vol C Tables 4.2.6.8 and 6.1.1.4'
H H .0000 .0000 'International Tables Vol C Tables 4.2.6.8 and 6.1.1.4'
O O .0106 .0060 'International Tables Vol C Tables 4.2.6.8 and 6.1.1.4'
N N .0061 .0033 'International Tables Vol C Tables 4.2.6.8 and 6.1.1.4'

loop_
_geom_angle_atom_site_label_1
_geom_angle_atom_site_label_2
_geom_angle_atom_site_label_3
_geom_angle
HW1 OW HW2 103(2)
O2 C O3 120.00(13)
O2 C O1 120.07(13)
O3 C O1 119.93(13)
C1 N11 H11A 120.0
C1 N11 H11B 120.0
H11A N11 H11B 120.0
C1 N12 H12A 120.0
C1 N12 H12B 120.0
H12A N12 H12B 120.0
C1 N13 C11 123.74(13)
C1 N13 H13 118.1
C11 N13 H13 118.1
N11 C1 N12 120.19(14)
N11 C1 N13 118.82(14)
N12 C1 N13 120.98(14)
C12 C11 C16 119.80(17)
C12 C11 N13 119.80(17)
C16 C11 N13 120.35(16)
C11 C12 C13 119.0(2)
C11 C12 H12 120.5
C13 C12 H12 120.5
C14 C13 C12 120.9(2)
C14 C13 H13A 119.5
C12 C13 H13A 119.5
C15 C14 C13 120.1(2)
C15 C14 H14 120.0
C13 C14 H14 120.0
C14 C15 C16 119.89(13)
C14 C15 H15 120.1
C16 C15 H15 120.1
C15 C16 C11 120.26(10)
C15 C16 H16 119.9
C11 C16 H16 119.9
C2 N21 H21A 120.0
C2 N21 H21B 120.0
H21A N21 H21B 120.0
C2 N22 H22A 120.0
C2 N22 H22B 120.0
H22A N22 H22B 120.0
C2 N23 C21 123.29(14)
C2 N23 H23 118.4
C21 N23 H23 118.4
N22 C2 N21 121.11(14)
N22 C2 N23 118.01(15)
N21 C2 N23 120.88(15)
C26 C21 C22 119.63(17)
C26 C21 N23 120.26(16)
C22 C21 N23 120.12(16)
C21 C22 C23 119.4(2)
C21 C22 H22 120.3
C23 C22 H22 120.3
C24 C23 C22 120.2(2)
C24 C23 H23A 119.9
C22 C23 H23A 119.9
C25 C24 C23 120.2(2)
C25 C24 H24 119.9
C23 C24 H24 119.9
C24 C25 C26 120.3(2)
C24 C25 H25 119.9
C26 C25 H25 119.9
C21 C26 C25 120.3(2)
C21 C26 H26 119.9
C25 C26 H26 119.9

loop_
_geom_bond_atom_site_label_1
_geom_bond_atom_site_label_2
_geom_bond_site_symmetry_2
_geom_bond_distance
_geom_bond_publ_flag
O1 C . 1.2900(18) ?
O2 C . 1.2775(18) ?
O3 C . 1.2804(18) ?
OW HW1 . .87(2) ?
OW HW2 . .86(3) ?
N11 C1 . 1.307(2) ?
N11 H11A . .8600 ?
N11 H11B . .8600 ?
N12 C1 . 1.328(2) ?
N12 H12A . .8600 ?
N12 H12B . .8600 ?
N13 C1 . 1.335(2) ?
N13 C11 . 1.420(2) ?
N13 H13 . .8600 ?
C11 C12 . 1.381(3) ?
C11 C16 . 1.382(2) ?
C12 C13 . 1.381(3) ?
C12 H12 . .9300 ?
C13 C14 . 1.368(4) ?
C13 H13A . .9300 ?
C14 C15 . 1.366(4) ?
C14 H14 . .9300 ?
C15 C16 . 1.377(3) ?
C15 H15 . .9300 ?
C16 H16 . .9300 ?
N21 C2 . 1.322(2) ?
N21 H21A . .8600 ?
N21 H21B . .8600 ?
N22 C2 . 1.315(2) ?
N22 H22A . .8600 ?
N22 H22B . .8600 ?
N23 C2 . 1.335(2) ?
N23 C21 . 1.426(2) ?
N23 H23 . .8600 ?
C21 C26 . 1.374(3) ?
C21 C22 . 1.376(3) ?
C22 C23 . 1.393(3) ?
C22 H22 . .9300 ?
C23 C24 . 1.363(4) ?
C23 H23A . .9300 ?
C24 C25 . 1.362(3) ?
C24 H24 . .9300 ?
C25 C26 . 1.376(3) ?
C25 H25 . .9300 ?
C26 H26 . .9300 ?

loop_
_geom_hbond_atom_site_label_D
_geom_hbond_atom_site_label_H
_geom_hbond_atom_site_label_A
_geom_hbond_site_symmetry_A
_geom_hbond_distance_DH
_geom_hbond_distance_HA
_geom_hbond_distance_DA
_geom_hbond_angle_DHA
OW HW1 O3 . .87(2) 1.94(3) 2.7899(19) 165(2)
OW HW2 O1 2 .86(3) 2.03(3) 2.868(2) 166(2)
N21 H21A OW 3_566 .86 2.01 2.866(2) 170
N21 H21B OW 1_545 .86 2.51 3.067(2) 123
N22 H22A O2 3_566 .86 2.12 2.8830(19) 147
N22 H22B O2 . .86 1.91 2.769(2) 175
N23 H23 O1 . .86 1.91 2.750(2) 164
N11 H11A O2 4_575 .86 2.05 2.889(2) 164
N11 H11B O3 . .86 1.98 2.831(2) 170
N12 H12A O3 4_575 .86 2.03 2.878(2) 167
N13 H13 O1 . .86 1.94 2.7721(17) 163

loop_
_geom_torsion_atom_site_label_1
_geom_torsion_atom_site_label_2
_geom_torsion_atom_site_label_3
_geom_torsion_atom_site_label_4
_geom_torsion
C1 N13 C11 C16 54.4(2)
C2 N23 C21 C26 79.7(2)

loop_
_cod_related_entry_id
_cod_related_entry_database
_cod_related_entry_code
1 ChemSpider 21132518
